data_4337792
loop_
_publ_author_name
'Collins, Lee R.'
'Lowe, John P.'
'Mahon, Mary F.'
'Poulten, Rebecca C.'
'Whittlesey, Michael K.'

_publ_section_title
;
 Copper diamidocarbene complexes: characterization of monomeric to
 tetrameric species.
;
_journal_issue 5
_journal_name_full 'Inorganic chemistry'
_journal_page_first 2699
_journal_page_last 2707
_journal_paper_doi 10.1021/ic4031014
_journal_volume 53
_journal_year 2014
_chemical_formula_sum 'C55 H64 Cl2 Cu2 N4 O4'
_chemical_formula_weight 1043.08
_chemical_name_systematic
;
 ?
;
_space_group_IT_number 14
_symmetry_cell_setting monoclinic
_symmetry_space_group_name_Hall '-P 2ybc'
_symmetry_space_group_name_H-M 'P 1 21/c 1'
_atom_sites_solution_hydrogens geom
_atom_sites_solution_primary direct
_atom_sites_solution_secondary difmap
_audit_creation_method SHELXL-97
_cell_angle_alpha 90.00
_cell_angle_beta 99.347(1)
_cell_angle_gamma 90.00
_cell_formula_units_Z 8
_cell_length_a 28.5280(4)
_cell_length_b 11.9880(2)
_cell_length_c 31.5040(6)
_cell_measurement_reflns_used 157077
_cell_measurement_temperature 150(2)
_cell_measurement_theta_max 27.485
_cell_measurement_theta_min 2.910
_cell_volume 10631.1(3)
_computing_cell_refinement 'HKL Scalepack (Otwinowski & Minor 1997)'
_computing_data_collection 'Collect (Bruker AXS BV 1997-2004)'
_computing_data_reduction 'Denzo & Scalepack (Otwinowski, Minor 1997)'
_computing_molecular_graphics 'ORTEX (P.McArdle 1995)'
_computing_publication_material 'SHELXL-97/2 (Sheldrick 1997)'
_computing_structure_refinement 'SHELXL-97/2 (Sheldrick 1997)'
_computing_structure_solution 'SHELXS-97 (Sheldrick 1990)'
_diffrn_ambient_temperature 150(2)
_diffrn_measured_fraction_theta_full 0.996
_diffrn_measured_fraction_theta_max 0.996
_diffrn_measurement_device_type '95mm CCD camera on \k-goniostat'
_diffrn_measurement_method CCD
_diffrn_radiation_monochromator 'horizonally mounted graphite crystal'
_diffrn_radiation_source 'fine-focus sealed tube'
_diffrn_radiation_type MoK\a
_diffrn_radiation_wavelength 0.71073
_diffrn_reflns_av_R_equivalents 0.1761
_diffrn_reflns_av_sigmaI/netI 0.1281
_diffrn_reflns_limit_h_max 33
_diffrn_reflns_limit_h_min -33
_diffrn_reflns_limit_k_max 14
_diffrn_reflns_limit_k_min -14
_diffrn_reflns_limit_l_max 37
_diffrn_reflns_limit_l_min -37
_diffrn_reflns_number 151053
_diffrn_reflns_theta_full 25.03
_diffrn_reflns_theta_max 25.03
_diffrn_reflns_theta_min 3.59
_exptl_absorpt_coefficient_mu 0.948
_exptl_absorpt_correction_T_max 0.927
_exptl_absorpt_correction_T_min 0.783
_exptl_absorpt_correction_type multi-scan
_exptl_absorpt_process_details
;
multi-scan from symmetry-related measurements
 Sortav (Blessing 1995)
;
_exptl_crystal_colour red-purple
_exptl_crystal_density_diffrn 1.303
_exptl_crystal_density_method 'not measured'
_exptl_crystal_description block
_exptl_crystal_F_000 4368
_exptl_crystal_size_max 0.30
_exptl_crystal_size_mid 0.20
_exptl_crystal_size_min 0.10
_refine_diff_density_max 0.404
_refine_diff_density_min -0.392
_refine_diff_density_rms 0.080
_refine_ls_extinction_method none
_refine_ls_goodness_of_fit_ref 1.028
_refine_ls_hydrogen_treatment constr
_refine_ls_matrix_type full
_refine_ls_number_parameters 1241
_refine_ls_number_reflns 18724
_refine_ls_number_restraints 0
_refine_ls_restrained_S_all 1.028
_refine_ls_R_factor_all 0.1587
_refine_ls_R_factor_gt 0.0625
_refine_ls_shift/su_max 0.002
_refine_ls_shift/su_mean 0.000
_refine_ls_structure_factor_coef Fsqd
_refine_ls_weighting_details 'calc w=1/[\s^2^(Fo^2^)+(0.0432P)^2^+17.2944P] where P=(Fo^2^+2Fc^2^)/3'
_refine_ls_weighting_scheme calc
_refine_ls_wR_factor_gt 0.1140
_refine_ls_wR_factor_ref 0.1467
_reflns_number_gt 9710
_reflns_number_total 18724
_reflns_threshold_expression >2sigma(I)
_cod_data_source_file ic4031014_si_002.cif
_cod_data_source_block h12mkw17
_cod_depositor_comments
;
The following automatic conversions were performed:

'_symmetry_cell_setting' value 'Monoclinic' changed to 'monoclinic'
according to
/usr/data/users/saulius/crontab/automatic-downloads/current/ACS/lib/dictionaries/cif_core.dic
dictionary named 'cif_core.dic' version 2.4.2 from 2011-04-26.

Automatic conversion script
Id: cif_fix_values 2281 2013-09-26 08:29:07Z andrius 
;
_cod_original_sg_symbol_H-M P21/c
_cod_database_code 4337792

loop_
_symmetry_equiv_pos_as_xyz
'x, y, z'
'-x, y+1/2, -z+1/2'
'-x, -y, -z'
'x, -y-1/2, z-1/2'

loop_
_atom_site_label
_atom_site_type_symbol
_atom_site_fract_x
_atom_site_fract_y
_atom_site_fract_z
_atom_site_U_iso_or_equiv
_atom_site_adp_type
_atom_site_occupancy
_atom_site_symmetry_multiplicity
_atom_site_calc_flag
_atom_site_refinement_flags
Cu3 Cu 0.93211(2) 0.08416(6) 0.36456(2) 0.03466(19) Uani 1 1 d .
Cu2 Cu 0.58055(2) 0.16061(6) 0.14204(2) 0.0366(2) Uani 1 1 d .
Cu1 Cu 0.48313(2) 0.07619(6) 0.13349(2) 0.03638(19) Uani 1 1 d .
Cu4 Cu 1.02623(2) 0.17821(6) 0.35785(2) 0.03502(19) Uani 1 1 d .
Cl1 Cl 0.52817(5) 0.11019(13) 0.08197(5) 0.0474(4) Uani 1 1 d .
Cl4 Cl 0.99279(5) 0.13167(14) 0.41682(5) 0.0530(5) Uani 1 1 d .
Cl3 Cl 0.96622(5) 0.12649(15) 0.30548(5) 0.0520(4) Uani 1 1 d .
Cl2 Cl 0.53942(5) 0.10457(16) 0.19358(5) 0.0587(5) Uani 1 1 d .
O5 O 0.74985(12) 0.0467(3) 0.34124(13) 0.0415(10) Uani 1 1 d .
N8 N 1.12480(14) 0.1988(3) 0.35180(14) 0.0301(11) Uani 1 1 d .
N7 N 1.08834(14) 0.3615(4) 0.36971(14) 0.0315(11) Uani 1 1 d .
O2 O 0.37177(13) -0.2507(3) 0.10141(14) 0.0494(11) Uani 1 1 d .
O4 O 0.66610(14) 0.5198(4) 0.11951(16) 0.0609(13) Uani 1 1 d .
N3 N 0.68112(14) 0.1963(3) 0.15221(14) 0.0301(11) Uani 1 1 d .
N5 N 0.83098(14) 0.0551(3) 0.35201(14) 0.0301(11) Uani 1 1 d .
C93 C 1.12462(17) 0.0027(5) 0.37424(18) 0.0315(14) Uani 1 1 d .
N4 N 0.63423(14) 0.3492(3) 0.12918(14) 0.0306(11) Uani 1 1 d .
O1 O 0.30799(14) 0.0632(3) 0.15565(15) 0.0548(12) Uani 1 1 d .
O7 O 1.12827(13) 0.5229(3) 0.38486(15) 0.0527(12) Uani 1 1 d .
O6 O 0.83835(13) -0.2537(3) 0.39852(14) 0.0501(12) Uani 1 1 d .
O3 O 0.76127(13) 0.2017(3) 0.15806(15) 0.0564(13) Uani 1 1 d .
O8 O 1.20382(14) 0.1930(3) 0.35032(16) 0.0641(14) Uani 1 1 d .
C81 C 0.9990(2) 0.4482(5) 0.4361(2) 0.0428(16) Uani 1 1 d .
H81 H 0.9944 0.4452 0.4652 0.051 Uiso 1 1 calc R
N1 N 0.38481(14) 0.0628(3) 0.14435(13) 0.0271(10) Uani 1 1 d .
C50 C 0.7868(2) -0.0035(5) 0.34806(18) 0.0342(14) Uani 1 1 d .
N6 N 0.87569(14) -0.0983(3) 0.38033(14) 0.0287(11) Uani 1 1 d .
C78 C 1.01171(19) 0.4563(4) 0.35013(19) 0.0342(14) Uani 1 1 d .
C105 C 0.6796(2) -0.0270(5) 0.4981(2) 0.0533(18) Uani 1 1 d .
H105 H 0.6511 -0.0311 0.5101 0.064 Uiso 1 1 calc R
C44 C 0.52524(18) 0.4194(5) 0.0531(2) 0.0395(15) Uani 1 1 d .
H44 H 0.5134 0.4130 0.0233 0.047 Uiso 1 1 calc R
C53 C 0.82943(17) 0.1735(4) 0.34127(19) 0.0311(14) Uani 1 1 d .
C92 C 1.11679(18) -0.1081(5) 0.3629(2) 0.0374(15) Uani 1 1 d .
H92 H 1.1202 -0.1629 0.3850 0.045 Uiso 1 1 calc R
C90 C 1.10019(19) -0.0613(5) 0.28853(19) 0.0409(15) Uani 1 1 d .
H90 H 1.0923 -0.0831 0.2593 0.049 Uiso 1 1 calc R
C52 C 0.83545(18) -0.1671(5) 0.37913(19) 0.0355(14) Uani 1 1 d .
C16 C 0.45649(18) -0.1450(4) 0.10040(19) 0.0339(14) Uani 1 1 d .
C88 C 1.11942(16) 0.0803(4) 0.34147(18) 0.0285(13) Uani 1 1 d .
C58 C 0.82457(18) 0.2032(5) 0.29805(19) 0.0342(14) Uani 1 1 d .
C70 C 0.9371(2) -0.2001(5) 0.32687(18) 0.0474(17) Uani 1 1 d .
H70A H 0.9610 -0.2437 0.3150 0.071 Uiso 1 1 calc R
H70B H 0.9343 -0.1260 0.3136 0.071 Uiso 1 1 calc R
H70C H 0.9063 -0.2382 0.3209 0.071 Uiso 1 1 calc R
C1 C 0.42303(18) 0.0123(4) 0.13182(17) 0.0286(13) Uani 1 1 d .
C64 C 0.92187(17) -0.1397(4) 0.40044(18) 0.0280(13) Uani 1 1 d .
C29 C 0.68187(17) 0.0794(4) 0.16579(19) 0.0309(13) Uani 1 1 d .
C61 C 0.8242(2) 0.1170(5) 0.26290(19) 0.0473(17) Uani 1 1 d .
H61A H 0.8544 0.0763 0.2673 0.071 Uiso 1 1 calc R
H61B H 0.8199 0.1542 0.2349 0.071 Uiso 1 1 calc R
H61C H 0.7980 0.0645 0.2638 0.071 Uiso 1 1 calc R
N2 N 0.41732(14) -0.0963(3) 0.11877(14) 0.0290(11) Uani 1 1 d .
C45 C 0.57075(18) 0.3807(4) 0.06888(19) 0.0339(14) Uani 1 1 d .
C80 C 0.9638(2) 0.4951(5) 0.4055(2) 0.0433(16) Uani 1 1 d .
C66 C 0.99561(18) -0.2263(4) 0.39477(19) 0.0364(15) Uani 1 1 d .
H66 H 1.0164 -0.2594 0.3777 0.044 Uiso 1 1 calc R
C18 C 0.5297(2) -0.2432(5) 0.1089(3) 0.0495(18) Uani 1 1 d .
H18 H 0.5546 -0.2816 0.1268 0.059 Uiso 1 1 calc R
C40 C 0.58637(17) 0.3910(4) 0.11268(19) 0.0318(14) Uani 1 1 d .
C34 C 0.68823(17) 0.0574(5) 0.20968(19) 0.0342(14) Uani 1 1 d .
C4 C 0.37649(19) -0.1621(5) 0.11955(19) 0.0370(14) Uani 1 1 d .
C54 C 0.83101(18) 0.2513(5) 0.37377(19) 0.0352(14) Uani 1 1 d .
C41 C 0.55911(19) 0.4343(5) 0.1414(2) 0.0391(15) Uani 1 1 d .
C77 C 1.04568(17) 0.4110(4) 0.38206(19) 0.0307(13) Uani 1 1 d .
C74 C 1.12922(18) 0.4279(5) 0.37273(18) 0.0355(14) Uani 1 1 d .
C89 C 1.10762(18) 0.0509(5) 0.29860(19) 0.0358(14) Uani 1 1 d .
C30 C 0.67512(18) -0.0045(5) 0.13472(19) 0.0359(15) Uani 1 1 d .
C73 C 1.08450(18) 0.2508(5) 0.35941(17) 0.0322(14) Uani 1 1 d .
C97 C 0.7889(2) 0.3861(5) 0.5089(2) 0.0523(18) Uani 1 1 d .
C49 C 0.87500(18) 0.0095(4) 0.36601(17) 0.0307(13) Uani 1 1 d .
C104 C 0.7150(2) -0.1063(5) 0.5099(2) 0.0478(17) Uani 1 1 d .
C69 C 0.93532(18) -0.1273(4) 0.44451(18) 0.0335(14) Uani 1 1 d .
C96 C 1.1379(2) 0.0360(5) 0.42035(19) 0.0491(17) Uani 1 1 d .
H96A H 1.1679 0.0774 0.4242 0.074 Uiso 1 1 calc R
H96B H 1.1416 -0.0309 0.4384 0.074 Uiso 1 1 calc R
H96C H 1.1129 0.0834 0.4286 0.074 Uiso 1 1 calc R
C95 C 1.0947(2) -0.2639(5) 0.3093(2) 0.0607(19) Uani 1 1 d .
H95A H 1.1218 -0.3090 0.3226 0.091 Uiso 1 1 calc R
H95B H 1.0903 -0.2729 0.2779 0.091 Uiso 1 1 calc R
H95C H 1.0660 -0.2883 0.3199 0.091 Uiso 1 1 calc R
C3 C 0.3424(2) -0.1162(4) 0.1471(2) 0.0435(16) Uani 1 1 d .
C21 C 0.45716(19) -0.1313(4) 0.05673(19) 0.0359(14) Uani 1 1 d .
C59 C 0.8379(2) 0.2200(5) 0.4208(2) 0.0519(18) Uani 1 1 d .
H59A H 0.8160 0.1597 0.4250 0.078 Uiso 1 1 calc R
H59B H 0.8316 0.2850 0.4378 0.078 Uiso 1 1 calc R
H59C H 0.8707 0.1949 0.4300 0.078 Uiso 1 1 calc R
C5 C 0.38844(16) 0.1825(4) 0.15358(18) 0.0283(13) Uani 1 1 d .
C6 C 0.4027(2) 0.2153(5) 0.19597(19) 0.0385(15) Uani 1 1 d .
C48 C 0.60019(18) 0.3249(5) 0.03975(18) 0.0415(15) Uani 1 1 d .
H48A H 0.6311 0.3622 0.0423 0.062 Uiso 1 1 calc R
H48B H 0.5838 0.3297 0.0099 0.062 Uiso 1 1 calc R
H48C H 0.6049 0.2464 0.0480 0.062 Uiso 1 1 calc R
C65 C 0.95193(18) -0.1881(4) 0.37511(18) 0.0344(14) Uani 1 1 d .
C26 C 0.7242(2) 0.2511(5) 0.15160(19) 0.0418(16) Uani 1 1 d .
C7 C 0.4039(2) 0.3298(5) 0.2050(2) 0.0477(16) Uani 1 1 d .
H7 H 0.4141 0.3544 0.2337 0.057 Uiso 1 1 calc R
C63 C 0.7975(2) -0.1662(5) 0.30340(19) 0.0487(17) Uani 1 1 d .
H63A H 0.8261 -0.1315 0.2958 0.073 Uiso 1 1 calc R
H63B H 0.7697 -0.1423 0.2829 0.073 Uiso 1 1 calc R
H63C H 0.8004 -0.2476 0.3023 0.073 Uiso 1 1 calc R
C19 C 0.5324(2) -0.2316(5) 0.0662(3) 0.0501(18) Uani 1 1 d .
C17 C 0.4921(2) -0.2012(5) 0.1275(2) 0.0416(16) Uani 1 1 d .
C10 C 0.37529(18) 0.2584(5) 0.12078(19) 0.0332(14) Uani 1 1 d .
C87 C 1.21498(19) 0.4014(6) 0.3977(2) 0.060(2) Uani 1 1 d .
H87A H 1.2080 0.3729 0.4252 0.090 Uiso 1 1 calc R
H87B H 1.2194 0.4824 0.3997 0.090 Uiso 1 1 calc R
H87C H 1.2441 0.3663 0.3913 0.090 Uiso 1 1 calc R
C85 C 1.0772(2) 0.3519(5) 0.45791(19) 0.0492(17) Uani 1 1 d .
H85A H 1.0781 0.2717 0.4521 0.074 Uiso 1 1 calc R
H85B H 1.0692 0.3638 0.4867 0.074 Uiso 1 1 calc R
H85C H 1.1084 0.3846 0.4565 0.074 Uiso 1 1 calc R
C56 C 0.82091(18) 0.3963(5) 0.3193(2) 0.0409(16) Uani 1 1 d .
C28 C 0.67247(19) 0.4238(5) 0.12958(19) 0.0400(15) Uani 1 1 d .
C13 C 0.3607(2) 0.2212(5) 0.0750(2) 0.0550(18) Uani 1 1 d .
H13A H 0.3886 0.1932 0.0638 0.083 Uiso 1 1 calc R
H13B H 0.3471 0.2845 0.0575 0.083 Uiso 1 1 calc R
H13C H 0.3370 0.1618 0.0739 0.083 Uiso 1 1 calc R
C33 C 0.68740(19) -0.0528(5) 0.2225(2) 0.0421(16) Uani 1 1 d .
H33 H 0.6912 -0.0694 0.2524 0.050 Uiso 1 1 calc R
C43 C 0.49652(19) 0.4673(5) 0.0801(2) 0.0441(16) Uani 1 1 d .
C91 C 1.10416(19) -0.1422(5) 0.3206(2) 0.0402(15) Uani 1 1 d .
C79 C 0.9705(2) 0.4977(5) 0.3629(2) 0.0435(16) Uani 1 1 d .
H79 H 0.9464 0.5286 0.3419 0.052 Uiso 1 1 calc R
C57 C 0.82059(18) 0.3159(5) 0.2878(2) 0.0412(15) Uani 1 1 d .
H57 H 0.8176 0.3382 0.2586 0.049 Uiso 1 1 calc R
C24 C 0.4192(2) -0.0664(5) 0.02816(18) 0.0463(16) Uani 1 1 d .
H24A H 0.3882 -0.1016 0.0284 0.070 Uiso 1 1 calc R
H24B H 0.4261 -0.0657 -0.0013 0.070 Uiso 1 1 calc R
H24C H 0.4185 0.0103 0.0388 0.070 Uiso 1 1 calc R
C8 C 0.3905(2) 0.4076(5) 0.1730(2) 0.0442(16) Uani 1 1 d .
C22 C 0.4908(2) -0.2146(5) 0.1745(2) 0.0582(19) Uani 1 1 d .
H22A H 0.5161 -0.2657 0.1871 0.087 Uiso 1 1 calc R
H22B H 0.4599 -0.2451 0.1785 0.087 Uiso 1 1 calc R
H22C H 0.4955 -0.1419 0.1887 0.087 Uiso 1 1 calc R
C71 C 1.0583(2) -0.2603(6) 0.4605(2) 0.061(2) Uani 1 1 d .
H71A H 1.0695 -0.3178 0.4424 0.091 Uiso 1 1 calc R
H71B H 1.0555 -0.2921 0.4886 0.091 Uiso 1 1 calc R
H71C H 1.0810 -0.1983 0.4643 0.091 Uiso 1 1 calc R
C76 C 1.1701(2) 0.2485(5) 0.35467(19) 0.0395(15) Uani 1 1 d .
C67 C 1.01021(19) -0.2178(5) 0.4389(2) 0.0424(16) Uani 1 1 d .
C20 C 0.4957(2) -0.1758(5) 0.0405(2) 0.0495(17) Uani 1 1 d .
H20 H 0.4969 -0.1676 0.0107 0.059 Uiso 1 1 calc R
C68 C 0.9796(2) -0.1656(5) 0.46310(19) 0.0405(15) Uani 1 1 d .
H68 H 0.9895 -0.1562 0.4932 0.049 Uiso 1 1 calc R
C94 C 1.1010(2) 0.1378(5) 0.26316(19) 0.0543(18) Uani 1 1 d .
H94A H 1.0950 0.1005 0.2351 0.081 Uiso 1 1 calc R
H94B H 1.1298 0.1833 0.2651 0.081 Uiso 1 1 calc R
H94C H 1.0740 0.1857 0.2663 0.081 Uiso 1 1 calc R
C35 C 0.6675(2) 0.0209(5) 0.08756(19) 0.0485(17) Uani 1 1 d .
H35A H 0.6897 0.0793 0.0819 0.073 Uiso 1 1 calc R
H35B H 0.6349 0.0466 0.0784 0.073 Uiso 1 1 calc R
H35C H 0.6731 -0.0467 0.0716 0.073 Uiso 1 1 calc R
C9 C 0.37636(19) 0.3705(5) 0.1316(2) 0.0403(16) Uani 1 1 d .
H9 H 0.3669 0.4238 0.1096 0.048 Uiso 1 1 calc R
C82 C 1.04052(19) 0.4060(4) 0.42517(19) 0.0362(14) Uani 1 1 d .
C55 C 0.82628(19) 0.3632(5) 0.3616(2) 0.0433(16) Uani 1 1 d .
H55 H 0.8268 0.4184 0.3833 0.052 Uiso 1 1 calc R
C36 C 0.6819(3) -0.2601(5) 0.2081(3) 0.072(2) Uani 1 1 d .
H36A H 0.6577 -0.3027 0.1891 0.108 Uiso 1 1 calc R
H36B H 0.6753 -0.2632 0.2376 0.108 Uiso 1 1 calc R
H36C H 0.7133 -0.2924 0.2071 0.108 Uiso 1 1 calc R
C51 C 0.79145(18) -0.1301(5) 0.3494(2) 0.0397(16) Uani 1 1 d .
C32 C 0.6811(2) -0.1397(5) 0.1932(2) 0.0461(17) Uani 1 1 d .
C84 C 0.9199(2) 0.5442(5) 0.4190(2) 0.0591(19) Uani 1 1 d .
H84A H 0.9280 0.6150 0.4339 0.089 Uiso 1 1 calc R
H84B H 0.9073 0.4922 0.4383 0.089 Uiso 1 1 calc R
H84C H 0.8960 0.5572 0.3934 0.089 Uiso 1 1 calc R
C27 C 0.72232(19) 0.3766(5) 0.1421(2) 0.0424(16) Uani 1 1 d .
C42 C 0.5139(2) 0.4714(5) 0.1242(2) 0.0470(17) Uani 1 1 d .
H42 H 0.4941 0.5005 0.1431 0.056 Uiso 1 1 calc R
C75 C 1.17296(18) 0.3737(5) 0.36134(19) 0.0354(14) Uani 1 1 d .
C60 C 0.8128(2) 0.5183(5) 0.3076(2) 0.064(2) Uani 1 1 d .
H60A H 0.7810 0.5405 0.3123 0.095 Uiso 1 1 calc R
H60B H 0.8155 0.5292 0.2772 0.095 Uiso 1 1 calc R
H60C H 0.8367 0.5640 0.3256 0.095 Uiso 1 1 calc R
C86 C 1.1822(2) 0.4266(5) 0.3190(2) 0.0613(19) Uani 1 1 d .
H86A H 1.2127 0.3998 0.3124 0.092 Uiso 1 1 calc R
H86B H 1.1833 0.5080 0.3220 0.092 Uiso 1 1 calc R
H86C H 1.1567 0.4057 0.2957 0.092 Uiso 1 1 calc R
C72 C 0.9041(2) -0.0703(5) 0.47223(19) 0.0524(17) Uani 1 1 d .
H72A H 0.8968 0.0055 0.4615 0.079 Uiso 1 1 calc R
H72B H 0.9207 -0.0670 0.5020 0.079 Uiso 1 1 calc R
H72C H 0.8745 -0.1125 0.4712 0.079 Uiso 1 1 calc R
C46 C 0.5768(2) 0.4376(5) 0.1886(2) 0.0541(18) Uani 1 1 d .
H46A H 0.5830 0.3615 0.1994 0.081 Uiso 1 1 calc R
H46B H 0.5527 0.4723 0.2033 0.081 Uiso 1 1 calc R
H46C H 0.6062 0.4813 0.1942 0.081 Uiso 1 1 calc R
C25 C 0.63671(18) 0.2400(4) 0.14129(17) 0.0317(14) Uani 1 1 d .
C31 C 0.67450(19) -0.1138(5) 0.1498(2) 0.0423(16) Uani 1 1 d .
H31 H 0.6693 -0.1729 0.1295 0.051 Uiso 1 1 calc R
C107 C 0.7261(3) 0.0673(6) 0.4530(2) 0.072(2) Uani 1 1 d .
H107 H 0.7303 0.1264 0.4339 0.086 Uiso 1 1 calc R
C106 C 0.6849(2) 0.0570(6) 0.4696(2) 0.0579(19) Uani 1 1 d .
H106 H 0.6597 0.1084 0.4613 0.069 Uiso 1 1 calc R
C39 C 0.7496(2) 0.4015(6) 0.1046(3) 0.083(3) Uani 1 1 d .
H39A H 0.7478 0.4815 0.0981 0.124 Uiso 1 1 calc R
H39B H 0.7354 0.3592 0.0791 0.124 Uiso 1 1 calc R
H39C H 0.7829 0.3796 0.1128 0.124 Uiso 1 1 calc R
C37 C 0.6938(2) 0.1516(5) 0.24196(18) 0.0447(16) Uani 1 1 d .
H37A H 0.6647 0.1966 0.2381 0.067 Uiso 1 1 calc R
H37B H 0.7207 0.1985 0.2376 0.067 Uiso 1 1 calc R
H37C H 0.6995 0.1208 0.2712 0.067 Uiso 1 1 calc R
C2 C 0.3415(2) 0.0097(5) 0.14861(18) 0.0361(14) Uani 1 1 d .
C12 C 0.3904(2) 0.5310(5) 0.1835(2) 0.067(2) Uani 1 1 d .
H12A H 0.4104 0.5711 0.1659 0.101 Uiso 1 1 calc R
H12B H 0.4030 0.5422 0.2140 0.101 Uiso 1 1 calc R
H12C H 0.3578 0.5596 0.1772 0.101 Uiso 1 1 calc R
C110 C 0.7084(3) -0.1972(6) 0.5407(2) 0.077(2) Uani 1 1 d .
H11A H 0.7156 -0.2692 0.5286 0.115 Uiso 1 1 calc R
H11B H 0.6754 -0.1971 0.5459 0.115 Uiso 1 1 calc R
H11C H 0.7298 -0.1849 0.5680 0.115 Uiso 1 1 calc R
C98 C 0.7408(2) 0.4057(6) 0.4973(2) 0.066(2) Uani 1 1 d .
H98 H 0.7184 0.3551 0.5059 0.079 Uiso 1 1 calc R
C11 C 0.4165(2) 0.1315(5) 0.23171(19) 0.0495(17) Uani 1 1 d .
H11D H 0.3903 0.0789 0.2323 0.074 Uiso 1 1 calc R
H11E H 0.4232 0.1706 0.2593 0.074 Uiso 1 1 calc R
H11F H 0.4448 0.0906 0.2267 0.074 Uiso 1 1 calc R
C101 C 0.8050(3) 0.5522(6) 0.4715(2) 0.0603(19) Uani 1 1 d .
H101 H 0.8275 0.6018 0.4625 0.072 Uiso 1 1 calc R
C47 C 0.4482(2) 0.5126(6) 0.0627(2) 0.068(2) Uani 1 1 d .
H47A H 0.4342 0.5456 0.0862 0.101 Uiso 1 1 calc R
H47B H 0.4278 0.4520 0.0495 0.101 Uiso 1 1 calc R
H47C H 0.4510 0.5699 0.0411 0.101 Uiso 1 1 calc R
C38 C 0.7467(3) 0.4365(6) 0.1813(3) 0.088(3) Uani 1 1 d .
H38A H 0.7478 0.5165 0.1753 0.132 Uiso 1 1 calc R
H38B H 0.7792 0.4080 0.1891 0.132 Uiso 1 1 calc R
H38C H 0.7292 0.4241 0.2052 0.132 Uiso 1 1 calc R
C14 C 0.3638(3) -0.1524(5) 0.1944(2) 0.063(2) Uani 1 1 d .
H14A H 0.3963 -0.1238 0.2017 0.094 Uiso 1 1 calc R
H14B H 0.3643 -0.2340 0.1964 0.094 Uiso 1 1 calc R
H14C H 0.3443 -0.1220 0.2145 0.094 Uiso 1 1 calc R
C83 C 1.0179(2) 0.4586(5) 0.3038(2) 0.0511(18) Uani 1 1 d .
H83A H 1.0129 0.3836 0.2915 0.077 Uiso 1 1 calc R
H83B H 1.0502 0.4838 0.3017 0.077 Uiso 1 1 calc R
H83C H 0.9948 0.5101 0.2879 0.077 Uiso 1 1 calc R
C62 C 0.74669(19) -0.1818(5) 0.3616(2) 0.0554(19) Uani 1 1 d .
H62A H 0.7488 -0.2633 0.3602 0.083 Uiso 1 1 calc R
H62B H 0.7189 -0.1561 0.3415 0.083 Uiso 1 1 calc R
H62C H 0.7436 -0.1593 0.3909 0.083 Uiso 1 1 calc R
C23 C 0.5740(2) -0.2757(6) 0.0470(3) 0.079(3) Uani 1 1 d .
H23A H 0.5997 -0.2205 0.0509 0.118 Uiso 1 1 calc R
H23B H 0.5639 -0.2897 0.0162 0.118 Uiso 1 1 calc R
H23C H 0.5853 -0.3454 0.0614 0.118 Uiso 1 1 calc R
C108 C 0.7616(3) -0.0104(7) 0.4648(3) 0.081(2) Uani 1 1 d .
H108 H 0.7903 -0.0047 0.4533 0.097 Uiso 1 1 calc R
C102 C 0.8206(2) 0.4597(6) 0.4960(2) 0.0595(19) Uani 1 1 d .
H102 H 0.8537 0.4470 0.5041 0.071 Uiso 1 1 calc R
C15 C 0.2935(2) -0.1647(6) 0.1346(3) 0.079(3) Uani 1 1 d .
H15A H 0.2727 -0.1364 0.1541 0.119 Uiso 1 1 calc R
H15B H 0.2952 -0.2462 0.1367 0.119 Uiso 1 1 calc R
H15C H 0.2807 -0.1430 0.1050 0.119 Uiso 1 1 calc R
C103 C 0.8052(3) 0.2858(6) 0.5369(3) 0.089(3) Uani 1 1 d .
H10A H 0.8335 0.2534 0.5277 0.133 Uiso 1 1 calc R
H10B H 0.7798 0.2300 0.5340 0.133 Uiso 1 1 calc R
H10C H 0.8130 0.3094 0.5670 0.133 Uiso 1 1 calc R
C99 C 0.7253(3) 0.4981(8) 0.4734(3) 0.106(3) Uani 1 1 d .
H99 H 0.6922 0.5122 0.4657 0.127 Uiso 1 1 calc R
C100 C 0.7584(3) 0.5720(7) 0.4604(3) 0.088(3) Uani 1 1 d .
H100 H 0.7478 0.6360 0.4438 0.105 Uiso 1 1 calc R
C109 C 0.7561(2) -0.0964(6) 0.4929(2) 0.0595(19) Uani 1 1 d .
H109 H 0.7809 -0.1489 0.5004 0.071 Uiso 1 1 calc R

loop_
_atom_site_aniso_label
_atom_site_aniso_U_11
_atom_site_aniso_U_22
_atom_site_aniso_U_33
_atom_site_aniso_U_23
_atom_site_aniso_U_13
_atom_site_aniso_U_12
Cu3 0.0296(4) 0.0336(4) 0.0411(5) -0.0012(3) 0.0066(3) -0.0060(3)
Cu2 0.0294(4) 0.0335(4) 0.0469(5) -0.0013(4) 0.0062(3) -0.0016(3)
Cu1 0.0316(4) 0.0317(4) 0.0458(5) 0.0012(4) 0.0061(3) -0.0039(3)
Cu4 0.0286(4) 0.0331(4) 0.0435(5) 0.0019(4) 0.0062(3) -0.0034(3)
Cl1 0.0451(9) 0.0590(11) 0.0387(10) -0.0046(8) 0.0087(7) -0.0199(8)
Cl4 0.0527(9) 0.0732(12) 0.0318(10) 0.0007(8) 0.0032(7) -0.0301(8)
Cl3 0.0416(8) 0.0819(13) 0.0320(9) 0.0003(8) 0.0044(7) -0.0183(8)
Cl2 0.0443(9) 0.0929(14) 0.0375(10) 0.0052(9) 0.0026(7) -0.0191(9)
O5 0.028(2) 0.034(2) 0.063(3) 0.009(2) 0.0069(19) 0.0060(18)
N8 0.026(2) 0.029(3) 0.035(3) 0.007(2) 0.006(2) 0.001(2)
N7 0.030(3) 0.028(3) 0.037(3) 0.001(2) 0.005(2) -0.001(2)
O2 0.051(3) 0.036(3) 0.062(3) -0.015(2) 0.015(2) -0.014(2)
O4 0.043(3) 0.032(3) 0.103(4) 0.016(3) -0.001(2) -0.004(2)
N3 0.025(2) 0.028(3) 0.037(3) 0.000(2) 0.005(2) 0.001(2)
N5 0.030(3) 0.026(3) 0.035(3) 0.000(2) 0.007(2) -0.003(2)
C93 0.031(3) 0.035(4) 0.029(4) 0.002(3) 0.006(3) 0.006(3)
N4 0.026(2) 0.023(3) 0.040(3) 0.003(2) -0.002(2) 0.001(2)
O1 0.038(2) 0.041(3) 0.091(4) -0.004(2) 0.026(2) 0.000(2)
O7 0.043(2) 0.029(3) 0.086(4) -0.004(2) 0.011(2) -0.0073(19)
O6 0.039(2) 0.036(3) 0.074(3) 0.018(2) 0.003(2) -0.0065(19)
O3 0.022(2) 0.049(3) 0.098(4) 0.012(3) 0.008(2) 0.005(2)
O8 0.034(2) 0.044(3) 0.122(4) -0.005(3) 0.035(3) 0.002(2)
C81 0.046(4) 0.044(4) 0.040(4) -0.011(3) 0.014(3) -0.008(3)
N1 0.029(2) 0.023(3) 0.031(3) 0.004(2) 0.009(2) 0.000(2)
C50 0.035(3) 0.031(4) 0.036(4) 0.000(3) 0.007(3) -0.007(3)
N6 0.029(2) 0.022(3) 0.035(3) 0.000(2) 0.006(2) -0.001(2)
C78 0.036(3) 0.031(3) 0.036(4) 0.000(3) 0.006(3) 0.003(3)
C105 0.052(4) 0.049(4) 0.059(5) -0.001(4) 0.010(3) 0.002(3)
C44 0.032(3) 0.043(4) 0.042(4) 0.014(3) 0.000(3) -0.002(3)
C53 0.025(3) 0.018(3) 0.051(4) -0.002(3) 0.008(3) -0.002(2)
C92 0.042(3) 0.032(4) 0.040(4) 0.011(3) 0.010(3) 0.005(3)
C90 0.046(4) 0.044(4) 0.032(4) 0.004(3) 0.003(3) 0.007(3)
C52 0.037(3) 0.023(3) 0.049(4) 0.004(3) 0.014(3) -0.003(3)
C16 0.036(3) 0.022(3) 0.044(4) -0.002(3) 0.006(3) -0.001(3)
C88 0.024(3) 0.025(3) 0.037(4) 0.000(3) 0.006(2) 0.003(2)
C58 0.034(3) 0.034(4) 0.035(4) 0.003(3) 0.007(3) 0.004(3)
C70 0.044(4) 0.055(4) 0.041(4) -0.009(3) 0.000(3) 0.009(3)
C1 0.034(3) 0.024(3) 0.026(3) 0.009(3) 0.001(3) 0.005(2)
C64 0.025(3) 0.027(3) 0.032(4) 0.003(3) 0.003(3) -0.003(2)
C29 0.026(3) 0.028(3) 0.040(4) 0.002(3) 0.007(3) 0.008(2)
C61 0.062(4) 0.044(4) 0.035(4) 0.005(3) 0.005(3) 0.001(3)
N2 0.030(2) 0.022(3) 0.035(3) 0.000(2) 0.005(2) 0.001(2)
C45 0.030(3) 0.028(3) 0.043(4) 0.006(3) 0.005(3) -0.001(2)
C80 0.036(4) 0.033(4) 0.064(5) -0.014(3) 0.018(3) -0.002(3)
C66 0.031(3) 0.037(4) 0.044(4) -0.006(3) 0.013(3) 0.000(3)
C18 0.036(4) 0.034(4) 0.075(6) -0.002(4) -0.001(4) 0.010(3)
C40 0.028(3) 0.020(3) 0.047(4) 0.000(3) 0.003(3) 0.002(2)
C34 0.027(3) 0.038(4) 0.039(4) 0.000(3) 0.008(3) 0.008(3)
C4 0.038(3) 0.031(4) 0.042(4) 0.003(3) 0.005(3) -0.002(3)
C54 0.031(3) 0.031(4) 0.045(4) -0.002(3) 0.009(3) -0.004(3)
C41 0.039(3) 0.028(3) 0.050(4) -0.003(3) 0.005(3) 0.004(3)
C77 0.029(3) 0.020(3) 0.043(4) 0.000(3) 0.007(3) -0.001(2)
C74 0.034(3) 0.029(4) 0.041(4) 0.002(3) 0.000(3) -0.007(3)
C89 0.038(3) 0.034(4) 0.036(4) 0.007(3) 0.007(3) 0.006(3)
C30 0.033(3) 0.034(4) 0.041(4) -0.001(3) 0.007(3) 0.007(3)
C73 0.035(3) 0.037(4) 0.024(3) 0.006(3) 0.005(3) 0.005(3)
C97 0.061(5) 0.046(4) 0.050(5) 0.002(3) 0.008(4) 0.003(3)
C49 0.034(3) 0.029(3) 0.031(4) -0.008(3) 0.009(3) 0.001(3)
C104 0.047(4) 0.044(4) 0.051(5) 0.000(3) 0.004(3) -0.003(3)
C69 0.034(3) 0.034(3) 0.033(4) 0.001(3) 0.006(3) 0.004(3)
C96 0.062(4) 0.046(4) 0.039(4) 0.006(3) 0.006(3) 0.007(3)
C95 0.081(5) 0.039(4) 0.065(5) -0.011(4) 0.021(4) 0.003(3)
C3 0.046(4) 0.025(3) 0.065(5) -0.009(3) 0.022(3) -0.010(3)
C21 0.039(3) 0.030(3) 0.039(4) -0.005(3) 0.005(3) 0.001(3)
C59 0.070(4) 0.039(4) 0.047(5) -0.007(3) 0.015(4) -0.001(3)
C5 0.024(3) 0.019(3) 0.043(4) 0.002(3) 0.007(3) 0.000(2)
C6 0.052(4) 0.030(4) 0.035(4) -0.003(3) 0.014(3) 0.001(3)
C48 0.038(3) 0.047(4) 0.041(4) 0.004(3) 0.009(3) 0.005(3)
C65 0.033(3) 0.033(3) 0.036(4) -0.003(3) 0.002(3) -0.003(3)
C26 0.035(4) 0.044(4) 0.045(4) -0.003(3) 0.004(3) 0.000(3)
C7 0.063(4) 0.040(4) 0.043(4) -0.003(3) 0.016(3) -0.001(3)
C63 0.059(4) 0.031(4) 0.052(5) -0.009(3) -0.004(3) 0.003(3)
C19 0.035(4) 0.043(4) 0.072(6) -0.016(4) 0.010(4) -0.003(3)
C17 0.039(4) 0.028(3) 0.054(5) 0.000(3) -0.001(3) -0.001(3)
C10 0.036(3) 0.026(3) 0.039(4) 0.003(3) 0.009(3) 0.001(3)
C87 0.035(3) 0.067(5) 0.073(5) -0.009(4) -0.002(3) -0.008(3)
C85 0.052(4) 0.055(4) 0.040(4) 0.001(3) 0.006(3) -0.009(3)
C56 0.032(3) 0.025(4) 0.064(5) 0.005(3) 0.002(3) 0.001(3)
C28 0.034(3) 0.038(4) 0.046(4) 0.002(3) 0.002(3) -0.001(3)
C13 0.072(5) 0.036(4) 0.053(5) 0.012(3) -0.002(4) 0.005(3)
C33 0.043(4) 0.041(4) 0.045(4) 0.012(3) 0.015(3) 0.010(3)
C43 0.029(3) 0.044(4) 0.060(5) 0.019(3) 0.011(3) 0.003(3)
C91 0.037(3) 0.033(4) 0.052(5) -0.005(3) 0.011(3) 0.005(3)
C79 0.040(4) 0.033(4) 0.055(5) -0.007(3) 0.002(3) 0.007(3)
C57 0.041(3) 0.037(4) 0.046(4) 0.011(3) 0.006(3) -0.001(3)
C24 0.058(4) 0.047(4) 0.034(4) -0.001(3) 0.007(3) 0.008(3)
C8 0.045(4) 0.037(4) 0.057(5) 0.003(4) 0.027(3) 0.001(3)
C22 0.064(4) 0.052(4) 0.054(5) 0.023(4) -0.005(4) 0.009(3)
C71 0.041(4) 0.068(5) 0.069(5) 0.013(4) -0.002(3) 0.003(3)
C76 0.035(3) 0.042(4) 0.045(4) 0.012(3) 0.016(3) 0.003(3)
C67 0.031(3) 0.048(4) 0.046(5) 0.003(3) 0.000(3) -0.001(3)
C20 0.051(4) 0.046(4) 0.054(5) -0.011(4) 0.018(3) -0.009(3)
C68 0.050(4) 0.044(4) 0.026(4) 0.003(3) 0.003(3) -0.004(3)
C94 0.081(5) 0.047(4) 0.033(4) 0.003(3) 0.006(3) 0.011(3)
C35 0.053(4) 0.044(4) 0.046(5) -0.008(3) 0.002(3) 0.009(3)
C9 0.043(4) 0.032(4) 0.048(5) 0.014(3) 0.015(3) 0.006(3)
C82 0.039(3) 0.030(3) 0.039(4) -0.002(3) 0.004(3) -0.001(3)
C55 0.047(4) 0.022(4) 0.063(5) -0.013(3) 0.013(3) -0.001(3)
C36 0.086(5) 0.037(4) 0.100(6) 0.012(4) 0.033(5) 0.006(4)
C51 0.033(3) 0.029(3) 0.056(5) 0.005(3) 0.002(3) -0.001(3)
C32 0.042(4) 0.029(4) 0.070(5) 0.011(4) 0.020(3) 0.007(3)
C84 0.050(4) 0.055(4) 0.075(5) -0.016(4) 0.018(4) -0.003(3)
C27 0.034(3) 0.029(4) 0.060(5) 0.003(3) -0.003(3) -0.006(3)
C42 0.044(4) 0.038(4) 0.062(5) 0.003(3) 0.018(3) 0.010(3)
C75 0.033(3) 0.033(4) 0.041(4) 0.009(3) 0.011(3) -0.006(3)
C60 0.068(5) 0.034(4) 0.087(6) 0.019(4) 0.007(4) 0.000(3)
C86 0.075(5) 0.051(4) 0.065(5) 0.016(4) 0.034(4) -0.001(4)
C72 0.064(4) 0.055(4) 0.040(4) 0.004(3) 0.016(3) 0.012(3)
C46 0.049(4) 0.061(5) 0.052(5) -0.015(4) 0.007(3) 0.017(3)
C25 0.030(3) 0.032(4) 0.032(4) -0.007(3) 0.002(3) 0.002(3)
C31 0.041(3) 0.033(4) 0.054(5) -0.010(3) 0.011(3) 0.005(3)
C107 0.076(5) 0.062(5) 0.081(6) 0.022(4) 0.025(4) 0.002(4)
C106 0.058(4) 0.050(5) 0.063(5) 0.004(4) 0.000(4) 0.012(4)
C39 0.058(5) 0.089(6) 0.109(7) 0.044(5) 0.040(5) 0.014(4)
C37 0.053(4) 0.051(4) 0.030(4) -0.002(3) 0.007(3) 0.012(3)
C2 0.035(3) 0.035(4) 0.040(4) 0.000(3) 0.012(3) -0.004(3)
C12 0.089(5) 0.029(4) 0.092(6) -0.008(4) 0.038(4) -0.001(4)
C110 0.084(5) 0.057(5) 0.089(6) 0.026(5) 0.014(5) 0.012(4)
C98 0.049(4) 0.077(6) 0.074(6) 0.019(4) 0.015(4) 0.003(4)
C11 0.074(4) 0.036(4) 0.038(4) 0.004(3) 0.006(3) 0.004(3)
C101 0.066(5) 0.052(5) 0.064(5) 0.003(4) 0.014(4) -0.005(4)
C47 0.036(4) 0.082(5) 0.087(6) 0.042(5) 0.017(4) 0.016(4)
C38 0.096(6) 0.038(4) 0.110(7) -0.004(4) -0.044(5) 0.007(4)
C14 0.104(6) 0.038(4) 0.056(5) 0.012(4) 0.041(4) 0.006(4)
C83 0.048(4) 0.051(4) 0.053(5) 0.006(3) 0.003(3) 0.010(3)
C62 0.032(3) 0.041(4) 0.092(6) 0.017(4) 0.007(3) -0.007(3)
C23 0.047(4) 0.075(5) 0.119(7) -0.035(5) 0.025(4) 0.008(4)
C108 0.063(5) 0.082(6) 0.103(7) 0.026(5) 0.034(5) 0.009(5)
C102 0.050(4) 0.054(5) 0.078(6) -0.014(4) 0.020(4) -0.003(4)
C15 0.052(4) 0.058(5) 0.136(8) -0.035(5) 0.043(5) -0.025(4)
C103 0.077(5) 0.080(6) 0.104(7) 0.027(5) 0.002(5) 0.003(5)
C99 0.056(5) 0.106(7) 0.149(9) 0.066(7) -0.006(5) -0.002(5)
C100 0.079(6) 0.086(6) 0.095(7) 0.039(5) 0.006(5) 0.002(5)
C109 0.046(4) 0.058(5) 0.073(5) 0.007(4) 0.003(4) 0.005(3)

loop_
_atom_type_symbol
_atom_type_description
_atom_type_scat_dispersion_real
_atom_type_scat_dispersion_imag
_atom_type_scat_source
C C 0.0033 0.0016 'International Tables Vol C Tables 4.2.6.8 and 6.1.1.4'
H H 0.0000 0.0000 'International Tables Vol C Tables 4.2.6.8 and 6.1.1.4'
N N 0.0061 0.0033 'International Tables Vol C Tables 4.2.6.8 and 6.1.1.4'
O O 0.0106 0.0060 'International Tables Vol C Tables 4.2.6.8 and 6.1.1.4'
Cu Cu 0.3201 1.2651 'International Tables Vol C Tables 4.2.6.8 and 6.1.1.4'
Cl Cl 0.1484 0.1585 'International Tables Vol C Tables 4.2.6.8 and 6.1.1.4'

loop_
_geom_angle_atom_site_label_1
_geom_angle_atom_site_label_2
_geom_angle_atom_site_label_3
_geom_angle
C49 Cu3 Cl4 132.20(17)
C49 Cu3 Cl3 127.83(17)
Cl4 Cu3 Cl3 99.20(6)
C25 Cu2 Cl2 135.16(17)
C25 Cu2 Cl1 124.70(17)
Cl2 Cu2 Cl1 99.80(6)
C1 Cu1 Cl1 132.65(17)
C1 Cu1 Cl2 126.72(16)
Cl1 Cu1 Cl2 99.31(6)
C73 Cu4 Cl3 135.29(17)
C73 Cu4 Cl4 125.28(17)
Cl3 Cu4 Cl4 99.16(6)
Cu1 Cl1 Cu2 79.95(6)
Cu3 Cl4 Cu4 80.86(5)
Cu4 Cl3 Cu3 80.75(5)
Cu2 Cl2 Cu1 80.02(6)
C73 N8 C76 125.9(5)
C73 N8 C88 115.0(4)
C76 N8 C88 119.1(4)
C73 N7 C74 127.0(5)
C73 N7 C77 114.8(4)
C74 N7 C77 118.0(4)
C25 N3 C26 126.9(5)
C25 N3 C29 114.2(4)
C26 N3 C29 118.9(4)
C49 N5 C50 125.3(4)
C49 N5 C53 117.0(4)
C50 N5 C53 117.7(4)
C88 C93 C92 117.4(5)
C88 C93 C96 121.8(5)
C92 C93 C96 120.8(5)
C25 N4 C28 127.0(4)
C25 N4 C40 115.5(4)
C28 N4 C40 117.5(4)
C82 C81 C80 121.9(6)
C82 C81 H81 119.1
C80 C81 H81 119.1
C1 N1 C2 125.5(5)
C1 N1 C5 117.4(4)
C2 N1 C5 117.1(4)
O5 C50 N5 120.2(5)
O5 C50 C51 125.0(5)
N5 C50 C51 114.5(5)
C49 N6 C52 125.2(4)
C49 N6 C64 115.5(4)
C52 N6 C64 119.3(4)
C77 C78 C79 116.8(6)
C77 C78 C83 122.2(5)
C79 C78 C83 120.9(5)
C106 C105 C104 121.5(6)
C106 C105 H105 119.3
C104 C105 H105 119.3
C45 C44 C43 121.7(6)
C45 C44 H44 119.2
C43 C44 H44 119.2
C54 C53 C58 122.6(5)
C54 C53 N5 119.3(5)
C58 C53 N5 118.1(5)
C91 C92 C93 122.5(5)
C91 C92 H92 118.7
C93 C92 H92 118.7
C89 C90 C91 121.1(6)
C89 C90 H90 119.4
C91 C90 H90 119.4
O6 C52 N6 120.3(5)
O6 C52 C51 123.5(5)
N6 C52 C51 116.0(5)
C21 C16 C17 122.7(5)
C21 C16 N2 118.6(5)
C17 C16 N2 118.7(5)
C93 C88 C89 122.6(5)
C93 C88 N8 119.6(5)
C89 C88 N8 117.8(5)
C57 C58 C53 117.8(5)
C57 C58 C61 120.3(5)
C53 C58 C61 121.9(5)
C65 C70 H70A 109.5
C65 C70 H70B 109.5
H70A C70 H70B 109.5
C65 C70 H70C 109.5
H70A C70 H70C 109.5
H70B C70 H70C 109.5
N1 C1 N2 116.7(4)
N1 C1 Cu1 125.7(4)
N2 C1 Cu1 117.5(4)
C69 C64 C65 121.6(5)
C69 C64 N6 118.9(5)
C65 C64 N6 119.5(5)
C34 C29 C30 122.9(5)
C34 C29 N3 117.7(5)
C30 C29 N3 119.4(5)
C58 C61 H61A 109.5
C58 C61 H61B 109.5
H61A C61 H61B 109.5
C58 C61 H61C 109.5
H61A C61 H61C 109.5
H61B C61 H61C 109.5
C1 N2 C4 125.9(5)
C1 N2 C16 116.0(4)
C4 N2 C16 118.1(4)
C40 C45 C44 117.1(5)
C40 C45 C48 121.9(5)
C44 C45 C48 120.9(5)
C79 C80 C81 118.8(5)
C79 C80 C84 121.0(6)
C81 C80 C84 120.2(6)
C65 C66 C67 121.9(5)
C65 C66 H66 119.1
C67 C66 H66 119.1
C19 C18 C17 123.0(6)
C19 C18 H18 118.5
C17 C18 H18 118.5
C45 C40 C41 124.1(5)
C45 C40 N4 116.9(5)
C41 C40 N4 119.0(5)
C33 C34 C29 117.8(5)
C33 C34 C37 121.5(6)
C29 C34 C37 120.7(5)
O2 C4 N2 121.0(5)
O2 C4 C3 124.2(5)
N2 C4 C3 114.7(5)
C53 C54 C55 117.1(6)
C53 C54 C59 122.9(5)
C55 C54 C59 120.0(5)
C40 C41 C42 116.7(6)
C40 C41 C46 121.8(5)
C42 C41 C46 121.5(6)
C78 C77 C82 123.5(5)
C78 C77 N7 118.6(5)
C82 C77 N7 117.8(5)
O7 C74 N7 119.9(5)
O7 C74 C75 123.2(5)
N7 C74 C75 116.9(5)
C88 C89 C90 118.2(5)
C88 C89 C94 121.7(5)
C90 C89 C94 120.0(5)
C29 C30 C31 116.5(5)
C29 C30 C35 122.1(5)
C31 C30 C35 121.4(5)
N8 C73 N7 116.6(5)
N8 C73 Cu4 123.7(4)
N7 C73 Cu4 119.7(4)
C102 C97 C98 119.1(6)
C102 C97 C103 121.7(6)
C98 C97 C103 119.2(6)
N6 C49 N5 116.4(4)
N6 C49 Cu3 119.7(4)
N5 C49 Cu3 123.8(4)
C109 C104 C105 117.7(6)
C109 C104 C110 121.7(6)
C105 C104 C110 120.6(6)
C68 C69 C64 118.3(5)
C68 C69 C72 119.4(5)
C64 C69 C72 122.3(5)
C93 C96 H96A 109.5
C93 C96 H96B 109.5
H96A C96 H96B 109.5
C93 C96 H96C 109.5
H96A C96 H96C 109.5
H96B C96 H96C 109.5
C91 C95 H95A 109.5
C91 C95 H95B 109.5
H95A C95 H95B 109.5
C91 C95 H95C 109.5
H95A C95 H95C 109.5
H95B C95 H95C 109.5
C15 C3 C4 111.5(5)
C15 C3 C2 112.0(5)
C4 C3 C2 113.5(5)
C15 C3 C14 110.0(6)
C4 C3 C14 104.8(5)
C2 C3 C14 104.6(5)
C16 C21 C20 117.3(5)
C16 C21 C24 121.9(5)
C20 C21 C24 120.8(6)
C54 C59 H59A 109.5
C54 C59 H59B 109.5
H59A C59 H59B 109.5
C54 C59 H59C 109.5
H59A C59 H59C 109.5
H59B C59 H59C 109.5
C10 C5 C6 122.3(5)
C10 C5 N1 119.6(5)
C6 C5 N1 117.9(5)
C5 C6 C7 117.8(5)
C5 C6 C11 121.9(5)
C7 C6 C11 120.3(5)
C45 C48 H48A 109.5
C45 C48 H48B 109.5
H48A C48 H48B 109.5
C45 C48 H48C 109.5
H48A C48 H48C 109.5
H48B C48 H48C 109.5
C66 C65 C64 118.6(5)
C66 C65 C70 120.3(5)
C64 C65 C70 121.1(5)
O3 C26 N3 121.2(5)
O3 C26 C27 121.3(5)
N3 C26 C27 117.5(5)
C8 C7 C6 121.2(6)
C8 C7 H7 119.4
C6 C7 H7 119.4
C51 C63 H63A 109.5
C51 C63 H63B 109.5
H63A C63 H63B 109.5
C51 C63 H63C 109.5
H63A C63 H63C 109.5
H63B C63 H63C 109.5
C18 C19 C20 117.9(6)
C18 C19 C23 122.1(6)
C20 C19 C23 120.0(7)
C16 C17 C18 116.9(6)
C16 C17 C22 121.8(6)
C18 C17 C22 121.3(6)
C5 C10 C9 117.5(5)
C5 C10 C13 121.4(5)
C9 C10 C13 121.1(5)
C75 C87 H87A 109.5
C75 C87 H87B 109.5
H87A C87 H87B 109.5
C75 C87 H87C 109.5
H87A C87 H87C 109.5
H87B C87 H87C 109.5
C82 C85 H85A 109.5
C82 C85 H85B 109.5
H85A C85 H85B 109.5
C82 C85 H85C 109.5
H85A C85 H85C 109.5
H85B C85 H85C 109.5
C55 C56 C57 118.7(5)
C55 C56 C60 120.2(6)
C57 C56 C60 121.0(6)
O4 C28 N4 121.5(5)
O4 C28 C27 121.4(5)
N4 C28 C27 117.1(5)
C10 C13 H13A 109.5
C10 C13 H13B 109.5
H13A C13 H13B 109.5
C10 C13 H13C 109.5
H13A C13 H13C 109.5
H13B C13 H13C 109.5
C34 C33 C32 122.0(6)
C34 C33 H33 119.0
C32 C33 H33 119.0
C44 C43 C42 118.1(5)
C44 C43 C47 121.5(6)
C42 C43 C47 120.5(6)
C92 C91 C90 118.1(5)
C92 C91 C95 121.3(6)
C90 C91 C95 120.6(6)
C80 C79 C78 121.8(5)
C80 C79 H79 119.1
C78 C79 H79 119.1
C56 C57 C58 121.4(6)
C56 C57 H57 119.3
C58 C57 H57 119.3
C21 C24 H24A 109.5
C21 C24 H24B 109.5
H24A C24 H24B 109.5
C21 C24 H24C 109.5
H24A C24 H24C 109.5
H24B C24 H24C 109.5
C9 C8 C7 118.5(6)
C9 C8 C12 120.8(6)
C7 C8 C12 120.6(6)
C17 C22 H22A 109.5
C17 C22 H22B 109.5
H22A C22 H22B 109.5
C17 C22 H22C 109.5
H22A C22 H22C 109.5
H22B C22 H22C 109.5
C67 C71 H71A 109.5
C67 C71 H71B 109.5
H71A C71 H71B 109.5
C67 C71 H71C 109.5
H71A C71 H71C 109.5
H71B C71 H71C 109.5
O8 C76 N8 120.2(5)
O8 C76 C75 122.8(5)
N8 C76 C75 117.0(5)
C66 C67 C68 117.8(5)
C66 C67 C71 121.7(6)
C68 C67 C71 120.5(6)
C19 C20 C21 122.3(6)
C19 C20 H20 118.8
C21 C20 H20 118.8
C69 C68 C67 121.9(5)
C69 C68 H68 119.1
C67 C68 H68 119.1
C89 C94 H94A 109.5
C89 C94 H94B 109.5
H94A C94 H94B 109.5
C89 C94 H94C 109.5
H94A C94 H94C 109.5
H94B C94 H94C 109.5
C30 C35 H35A 109.5
C30 C35 H35B 109.5
H35A C35 H35B 109.5
C30 C35 H35C 109.5
H35A C35 H35C 109.5
H35B C35 H35C 109.5
C8 C9 C10 122.6(6)
C8 C9 H9 118.7
C10 C9 H9 118.7
C81 C82 C77 117.2(5)
C81 C82 C85 121.4(6)
C77 C82 C85 121.3(5)
C56 C55 C54 122.3(6)
C56 C55 H55 118.8
C54 C55 H55 118.8
C32 C36 H36A 109.5
C32 C36 H36B 109.5
H36A C36 H36B 109.5
C32 C36 H36C 109.5
H36A C36 H36C 109.5
H36B C36 H36C 109.5
C52 C51 C50 111.7(5)
C52 C51 C62 111.8(5)
C50 C51 C62 109.8(5)
C52 C51 C63 107.0(5)
C50 C51 C63 106.0(5)
C62 C51 C63 110.4(5)
C31 C32 C33 118.2(5)
C31 C32 C36 120.7(6)
C33 C32 C36 121.0(6)
C80 C84 H84A 109.5
C80 C84 H84B 109.5
H84A C84 H84B 109.5
C80 C84 H84C 109.5
H84A C84 H84C 109.5
H84B C84 H84C 109.5
C38 C27 C28 109.0(5)
C38 C27 C26 108.3(5)
C28 C27 C26 114.7(5)
C38 C27 C39 108.2(6)
C28 C27 C39 107.1(5)
C26 C27 C39 109.4(5)
C41 C42 C43 122.3(6)
C41 C42 H42 118.9
C43 C42 H42 118.9
C74 C75 C76 115.7(5)
C74 C75 C86 107.2(5)
C76 C75 C86 107.5(5)
C74 C75 C87 107.6(5)
C76 C75 C87 109.3(5)
C86 C75 C87 109.3(5)
C56 C60 H60A 109.5
C56 C60 H60B 109.5
H60A C60 H60B 109.5
C56 C60 H60C 109.5
H60A C60 H60C 109.5
H60B C60 H60C 109.5
C75 C86 H86A 109.5
C75 C86 H86B 109.5
H86A C86 H86B 109.5
C75 C86 H86C 109.5
H86A C86 H86C 109.5
H86B C86 H86C 109.5
C69 C72 H72A 109.5
C69 C72 H72B 109.5
H72A C72 H72B 109.5
C69 C72 H72C 109.5
H72A C72 H72C 109.5
H72B C72 H72C 109.5
C41 C46 H46A 109.5
C41 C46 H46B 109.5
H46A C46 H46B 109.5
C41 C46 H46C 109.5
H46A C46 H46C 109.5
H46B C46 H46C 109.5
N3 C25 N4 116.3(4)
N3 C25 Cu2 124.5(4)
N4 C25 Cu2 119.2(4)
C32 C31 C30 122.6(6)
C32 C31 H31 118.7
C30 C31 H31 118.7
C106 C107 C108 118.3(7)
C106 C107 H107 120.8
C108 C107 H107 120.8
C107 C106 C105 120.6(6)
C107 C106 H106 119.7
C105 C106 H106 119.7
C27 C39 H39A 109.5
C27 C39 H39B 109.5
H39A C39 H39B 109.5
C27 C39 H39C 109.5
H39A C39 H39C 109.5
H39B C39 H39C 109.5
C34 C37 H37A 109.5
C34 C37 H37B 109.5
H37A C37 H37B 109.5
C34 C37 H37C 109.5
H37A C37 H37C 109.5
H37B C37 H37C 109.5
O1 C2 N1 120.7(5)
O1 C2 C3 123.9(5)
N1 C2 C3 115.2(5)
C8 C12 H12A 109.5
C8 C12 H12B 109.5
H12A C12 H12B 109.5
C8 C12 H12C 109.5
H12A C12 H12C 109.5
H12B C12 H12C 109.5
C104 C110 H11A 109.5
C104 C110 H11B 109.5
H11A C110 H11B 109.5
C104 C110 H11C 109.5
H11A C110 H11C 109.5
H11B C110 H11C 109.5
C99 C98 C97 120.0(7)
C99 C98 H98 120.0
C97 C98 H98 120.0
C6 C11 H11D 109.5
C6 C11 H11E 109.5
H11D C11 H11E 109.5
C6 C11 H11F 109.5
H11D C11 H11F 109.5
H11E C11 H11F 109.5
C100 C101 C102 120.1(7)
C100 C101 H101 119.9
C102 C101 H101 119.9
C43 C47 H47A 109.5
C43 C47 H47B 109.5
H47A C47 H47B 109.5
C43 C47 H47C 109.5
H47A C47 H47C 109.5
H47B C47 H47C 109.5
C27 C38 H38A 109.5
C27 C38 H38B 109.5
H38A C38 H38B 109.5
C27 C38 H38C 109.5
H38A C38 H38C 109.5
H38B C38 H38C 109.5
C3 C14 H14A 109.5
C3 C14 H14B 109.5
H14A C14 H14B 109.5
C3 C14 H14C 109.5
H14A C14 H14C 109.5
H14B C14 H14C 109.5
C78 C83 H83A 109.5
C78 C83 H83B 109.5
H83A C83 H83B 109.5
C78 C83 H83C 109.5
H83A C83 H83C 109.5
H83B C83 H83C 109.5
C51 C62 H62A 109.5
C51 C62 H62B 109.5
H62A C62 H62B 109.5
C51 C62 H62C 109.5
H62A C62 H62C 109.5
H62B C62 H62C 109.5
C19 C23 H23A 109.5
C19 C23 H23B 109.5
H23A C23 H23B 109.5
C19 C23 H23C 109.5
H23A C23 H23C 109.5
H23B C23 H23C 109.5
C107 C108 C109 121.3(7)
C107 C108 H108 119.4
C109 C108 H108 119.4
C97 C102 C101 121.0(6)
C97 C102 H102 119.5
C101 C102 H102 119.5
C3 C15 H15A 109.5
C3 C15 H15B 109.5
H15A C15 H15B 109.5
C3 C15 H15C 109.5
H15A C15 H15C 109.5
H15B C15 H15C 109.5
C97 C103 H10A 109.5
C97 C103 H10B 109.5
H10A C103 H10B 109.5
C97 C103 H10C 109.5
H10A C103 H10C 109.5
H10B C103 H10C 109.5
C98 C99 C100 119.9(7)
C98 C99 H99 120.1
C100 C99 H99 120.1
C101 C100 C99 119.9(7)
C101 C100 H100 120.0
C99 C100 H100 120.0
C104 C109 C108 120.6(6)
C104 C109 H109 119.7
C108 C109 H109 119.7

loop_
_geom_bond_atom_site_label_1
_geom_bond_atom_site_label_2
_geom_bond_distance
Cu3 C49 1.866(5)
Cu3 Cl4 2.2595(16)
Cu3 Cl3 2.2926(17)
Cu2 C25 1.867(5)
Cu2 Cl2 2.2548(17)
Cu2 Cl1 2.2936(16)
Cu1 C1 1.871(5)
Cu1 Cl1 2.2650(17)
Cu1 Cl2 2.3001(16)
Cu4 C73 1.870(5)
Cu4 Cl3 2.2628(16)
Cu4 Cl4 2.2907(17)
O5 C50 1.202(6)
N8 C73 1.363(6)
N8 C76 1.413(7)
N8 C88 1.460(6)
N7 C73 1.366(7)
N7 C74 1.403(6)
N7 C77 1.463(6)
O2 C4 1.204(6)
O4 C28 1.200(6)
N3 C25 1.362(6)
N3 C26 1.396(7)
N3 C29 1.465(6)
N5 C49 1.375(6)
N5 C50 1.431(6)
N5 C53 1.458(6)
C93 C88 1.380(7)
C93 C92 1.385(7)
C93 C96 1.495(7)
N4 C25 1.363(6)
N4 C28 1.409(7)
N4 C40 1.468(6)
O1 C2 1.201(6)
O7 C74 1.203(6)
O6 C52 1.201(6)
O3 C26 1.200(6)
O8 C76 1.195(6)
C81 C82 1.381(8)
C81 C80 1.391(8)
C81 H81 0.9500
N1 C1 1.361(6)
N1 C2 1.416(6)
N1 C5 1.465(6)
C50 C51 1.524(7)
N6 C49 1.368(6)
N6 C52 1.409(6)
N6 C64 1.453(6)
C78 C77 1.389(7)
C78 C79 1.394(7)
C78 C83 1.500(8)
C105 C106 1.375(9)
C105 C104 1.393(8)
C105 H105 0.9500
C44 C45 1.392(7)
C44 C43 1.397(8)
C44 H44 0.9500
C53 C54 1.380(7)
C53 C58 1.392(7)
C92 C91 1.383(8)
C92 H92 0.9500
C90 C89 1.390(8)
C90 C91 1.392(8)
C90 H90 0.9500
C52 C51 1.506(7)
C16 C21 1.389(8)
C16 C17 1.389(7)
C16 N2 1.461(7)
C88 C89 1.383(7)
C58 C57 1.389(7)
C58 C61 1.514(8)
C70 C65 1.517(7)
C70 H70A 0.9800
C70 H70B 0.9800
C70 H70C 0.9800
C1 N2 1.367(6)
C64 C69 1.387(7)
C64 C65 1.389(7)
C29 C34 1.390(7)
C29 C30 1.394(7)
C61 H61A 0.9800
C61 H61B 0.9800
C61 H61C 0.9800
N2 C4 1.410(7)
C45 C40 1.385(7)
C45 C48 1.498(7)
C80 C79 1.386(8)
C80 C84 1.505(8)
C66 C65 1.377(7)
C66 C67 1.390(8)
C66 H66 0.9500
C18 C19 1.367(9)
C18 C17 1.397(8)
C18 H18 0.9500
C40 C41 1.386(8)
C34 C33 1.384(8)
C34 C37 1.511(7)
C4 C3 1.509(8)
C54 C55 1.396(8)
C54 C59 1.509(8)
C41 C42 1.388(7)
C41 C46 1.493(8)
C77 C82 1.391(7)
C74 C75 1.501(8)
C89 C94 1.516(8)
C30 C31 1.396(8)
C30 C35 1.497(8)
C97 C102 1.372(9)
C97 C98 1.381(8)
C97 C103 1.518(9)
C104 C109 1.371(8)
C104 C110 1.491(9)
C69 C68 1.382(7)
C69 C72 1.509(7)
C96 H96A 0.9800
C96 H96B 0.9800
C96 H96C 0.9800
C95 C91 1.515(8)
C95 H95A 0.9800
C95 H95B 0.9800
C95 H95C 0.9800
C3 C15 1.504(8)
C3 C2 1.510(8)
C3 C14 1.577(8)
C21 C20 1.392(8)
C21 C24 1.507(7)
C59 H59A 0.9800
C59 H59B 0.9800
C59 H59C 0.9800
C5 C10 1.382(7)
C5 C6 1.388(7)
C6 C7 1.402(8)
C6 C11 1.512(8)
C48 H48A 0.9800
C48 H48B 0.9800
C48 H48C 0.9800
C26 C27 1.532(8)
C7 C8 1.382(8)
C7 H7 0.9500
C63 C51 1.547(8)
C63 H63A 0.9800
C63 H63B 0.9800
C63 H63C 0.9800
C19 C20 1.388(8)
C19 C23 1.512(8)
C17 C22 1.497(8)
C10 C9 1.385(7)
C10 C13 1.502(8)
C87 C75 1.554(7)
C87 H87A 0.9800
C87 H87B 0.9800
C87 H87C 0.9800
C85 C82 1.493(7)
C85 H85A 0.9800
C85 H85B 0.9800
C85 H85C 0.9800
C56 C55 1.373(8)
C56 C57 1.382(8)
C56 C60 1.517(8)
C28 C27 1.522(7)
C13 H13A 0.9800
C13 H13B 0.9800
C13 H13C 0.9800
C33 C32 1.384(8)
C33 H33 0.9500
C43 C42 1.398(8)
C43 C47 1.501(7)
C79 H79 0.9500
C57 H57 0.9500
C24 H24A 0.9800
C24 H24B 0.9800
C24 H24C 0.9800
C8 C9 1.374(8)
C8 C12 1.516(8)
C22 H22A 0.9800
C22 H22B 0.9800
C22 H22C 0.9800
C71 C67 1.516(7)
C71 H71A 0.9800
C71 H71B 0.9800
C71 H71C 0.9800
C76 C75 1.517(8)
C67 C68 1.396(8)
C20 H20 0.9500
C68 H68 0.9500
C94 H94A 0.9800
C94 H94B 0.9800
C94 H94C 0.9800
C35 H35A 0.9800
C35 H35B 0.9800
C35 H35C 0.9800
C9 H9 0.9500
C55 H55 0.9500
C36 C32 1.517(8)
C36 H36A 0.9800
C36 H36B 0.9800
C36 H36C 0.9800
C51 C62 1.524(7)
C32 C31 1.384(8)
C84 H84A 0.9800
C84 H84B 0.9800
C84 H84C 0.9800
C27 C38 1.499(8)
C27 C39 1.548(9)
C42 H42 0.9500
C75 C86 1.537(8)
C60 H60A 0.9800
C60 H60B 0.9800
C60 H60C 0.9800
C86 H86A 0.9800
C86 H86B 0.9800
C86 H86C 0.9800
C72 H72A 0.9800
C72 H72B 0.9800
C72 H72C 0.9800
C46 H46A 0.9800
C46 H46B 0.9800
C46 H46C 0.9800
C31 H31 0.9500
C107 C106 1.369(9)
C107 C108 1.380(9)
C107 H107 0.9500
C106 H106 0.9500
C39 H39A 0.9800
C39 H39B 0.9800
C39 H39C 0.9800
C37 H37A 0.9800
C37 H37B 0.9800
C37 H37C 0.9800
C12 H12A 0.9800
C12 H12B 0.9800
C12 H12C 0.9800
C110 H11A 0.9800
C110 H11B 0.9800
C110 H11C 0.9800
C98 C99 1.372(10)
C98 H98 0.9500
C11 H11D 0.9800
C11 H11E 0.9800
C11 H11F 0.9800
C101 C100 1.340(9)
C101 C102 1.382(9)
C101 H101 0.9500
C47 H47A 0.9800
C47 H47B 0.9800
C47 H47C 0.9800
C38 H38A 0.9800
C38 H38B 0.9800
C38 H38C 0.9800
C14 H14A 0.9800
C14 H14B 0.9800
C14 H14C 0.9800
C83 H83A 0.9800
C83 H83B 0.9800
C83 H83C 0.9800
C62 H62A 0.9800
C62 H62B 0.9800
C62 H62C 0.9800
C23 H23A 0.9800
C23 H23B 0.9800
C23 H23C 0.9800
C108 C109 1.385(9)
C108 H108 0.9500
C102 H102 0.9500
C15 H15A 0.9800
C15 H15B 0.9800
C15 H15C 0.9800
C103 H10A 0.9800
C103 H10B 0.9800
C103 H10C 0.9800
C99 C100 1.404(10)
C99 H99 0.9500
C100 H100 0.9500
C109 H109 0.9500

loop_
_geom_torsion_atom_site_label_1
_geom_torsion_atom_site_label_2
_geom_torsion_atom_site_label_3
_geom_torsion_atom_site_label_4
_geom_torsion
C1 Cu1 Cl1 Cu2 -174.3(2)
Cl2 Cu1 Cl1 Cu2 -7.22(7)
C25 Cu2 Cl1 Cu1 -166.8(2)
Cl2 Cu2 Cl1 Cu1 7.38(7)
C49 Cu3 Cl4 Cu4 171.6(2)
Cl3 Cu3 Cl4 Cu4 1.37(7)
C73 Cu4 Cl4 Cu3 173.5(2)
Cl3 Cu4 Cl4 Cu3 -1.39(7)
C73 Cu4 Cl3 Cu3 -172.7(2)
Cl4 Cu4 Cl3 Cu3 1.37(7)
C49 Cu3 Cl3 Cu4 -172.2(2)
Cl4 Cu3 Cl3 Cu4 -1.39(7)
C25 Cu2 Cl2 Cu1 165.9(2)
Cl1 Cu2 Cl2 Cu1 -7.27(7)
C1 Cu1 Cl2 Cu2 175.5(2)
Cl1 Cu1 Cl2 Cu2 7.35(7)
C49 N5 C50 O5 169.7(5)
C53 N5 C50 O5 -8.9(8)
C49 N5 C50 C51 -15.2(8)
C53 N5 C50 C51 166.2(5)
C49 N5 C53 C54 -81.9(6)
C50 N5 C53 C54 96.8(6)
C49 N5 C53 C58 100.5(6)
C50 N5 C53 C58 -80.8(6)
C88 C93 C92 C91 -0.1(8)
C96 C93 C92 C91 179.6(5)
C49 N6 C52 O6 -168.0(5)
C64 N6 C52 O6 8.1(8)
C49 N6 C52 C51 17.5(8)
C64 N6 C52 C51 -166.5(5)
C92 C93 C88 C89 -1.0(8)
C96 C93 C88 C89 179.3(5)
C92 C93 C88 N8 176.8(4)
C96 C93 C88 N8 -2.9(7)
C73 N8 C88 C93 -87.0(6)
C76 N8 C88 C93 90.7(6)
C73 N8 C88 C89 90.9(6)
C76 N8 C88 C89 -91.4(6)
C54 C53 C58 C57 -0.8(8)
N5 C53 C58 C57 176.7(4)
C54 C53 C58 C61 178.4(5)
N5 C53 C58 C61 -4.1(7)
C2 N1 C1 N2 6.0(7)
C5 N1 C1 N2 -173.0(4)
C2 N1 C1 Cu1 -170.8(4)
C5 N1 C1 Cu1 10.2(6)
Cl1 Cu1 C1 N1 -121.0(4)
Cl2 Cu1 C1 N1 75.0(5)
Cl1 Cu1 C1 N2 62.2(4)
Cl2 Cu1 C1 N2 -101.8(4)
C49 N6 C64 C69 90.5(6)
C52 N6 C64 C69 -85.9(6)
C49 N6 C64 C65 -87.8(6)
C52 N6 C64 C65 95.7(6)
C25 N3 C29 C34 -97.1(5)
C26 N3 C29 C34 83.0(6)
C25 N3 C29 C30 81.4(6)
C26 N3 C29 C30 -98.6(6)
N1 C1 N2 C4 -4.0(7)
Cu1 C1 N2 C4 173.1(4)
N1 C1 N2 C16 172.6(4)
Cu1 C1 N2 C16 -10.3(6)
C21 C16 N2 C1 -86.7(6)
C17 C16 N2 C1 91.9(6)
C21 C16 N2 C4 90.2(6)
C17 C16 N2 C4 -91.2(6)
C43 C44 C45 C40 0.4(8)
C43 C44 C45 C48 177.2(5)
C82 C81 C80 C79 0.9(9)
C82 C81 C80 C84 -177.6(5)
C44 C45 C40 C41 1.8(8)
C48 C45 C40 C41 -175.0(5)
C44 C45 C40 N4 179.5(4)
C48 C45 C40 N4 2.7(7)
C25 N4 C40 C45 -89.4(6)
C28 N4 C40 C45 88.6(6)
C25 N4 C40 C41 88.4(6)
C28 N4 C40 C41 -93.7(6)
C30 C29 C34 C33 -0.5(8)
N3 C29 C34 C33 177.9(4)
C30 C29 C34 C37 -178.0(5)
N3 C29 C34 C37 0.4(7)
C1 N2 C4 O2 168.4(5)
C16 N2 C4 O2 -8.1(8)
C1 N2 C4 C3 -15.8(8)
C16 N2 C4 C3 167.6(5)
C58 C53 C54 C55 1.6(8)
N5 C53 C54 C55 -175.9(5)
C58 C53 C54 C59 -177.9(5)
N5 C53 C54 C59 4.7(8)
C45 C40 C41 C42 -1.6(8)
N4 C40 C41 C42 -179.2(5)
C45 C40 C41 C46 176.5(5)
N4 C40 C41 C46 -1.1(8)
C79 C78 C77 C82 -0.3(8)
C83 C78 C77 C82 -178.9(5)
C79 C78 C77 N7 176.9(5)
C83 C78 C77 N7 -1.6(8)
C73 N7 C77 C78 -89.1(6)
C74 N7 C77 C78 95.7(6)
C73 N7 C77 C82 88.3(6)
C74 N7 C77 C82 -86.9(6)
C73 N7 C74 O7 -175.2(5)
C77 N7 C74 O7 -0.6(8)
C73 N7 C74 C75 3.3(8)
C77 N7 C74 C75 177.9(5)
C93 C88 C89 C90 0.8(8)
N8 C88 C89 C90 -177.0(5)
C93 C88 C89 C94 178.6(5)
N8 C88 C89 C94 0.8(8)
C91 C90 C89 C88 0.4(8)
C91 C90 C89 C94 -177.4(5)
C34 C29 C30 C31 0.7(8)
N3 C29 C30 C31 -177.7(4)
C34 C29 C30 C35 179.0(5)
N3 C29 C30 C35 0.6(7)
C76 N8 C73 N7 1.7(8)
C88 N8 C73 N7 179.2(4)
C76 N8 C73 Cu4 -176.7(4)
C88 N8 C73 Cu4 0.9(6)
C74 N7 C73 N8 1.0(8)
C77 N7 C73 N8 -173.8(4)
C74 N7 C73 Cu4 179.4(4)
C77 N7 C73 Cu4 4.6(6)
Cl3 Cu4 C73 N8 -81.4(5)
Cl4 Cu4 C73 N8 105.8(4)
Cl3 Cu4 C73 N7 100.3(4)
Cl4 Cu4 C73 N7 -72.4(5)
C52 N6 C49 N5 4.4(8)
C64 N6 C49 N5 -171.8(4)
C52 N6 C49 Cu3 -173.5(4)
C64 N6 C49 Cu3 10.3(6)
C50 N5 C49 N6 -5.4(7)
C53 N5 C49 N6 173.3(5)
C50 N5 C49 Cu3 172.5(4)
C53 N5 C49 Cu3 -8.9(7)
Cl4 Cu3 C49 N6 -61.9(5)
Cl3 Cu3 C49 N6 105.9(4)
Cl4 Cu3 C49 N5 120.3(4)
Cl3 Cu3 C49 N5 -71.9(5)
C106 C105 C104 C109 1.5(10)
C106 C105 C104 C110 -179.6(6)
C65 C64 C69 C68 -0.8(8)
N6 C64 C69 C68 -179.1(5)
C65 C64 C69 C72 177.2(5)
N6 C64 C69 C72 -1.2(8)
O2 C4 C3 C15 -24.8(9)
N2 C4 C3 C15 159.6(5)
O2 C4 C3 C2 -152.3(6)
N2 C4 C3 C2 32.1(7)
O2 C4 C3 C14 94.2(7)
N2 C4 C3 C14 -81.4(6)
C17 C16 C21 C20 -0.5(8)
N2 C16 C21 C20 178.1(5)
C17 C16 C21 C24 -177.7(5)
N2 C16 C21 C24 0.9(8)
C1 N1 C5 C10 88.6(6)
C2 N1 C5 C10 -90.5(6)
C1 N1 C5 C6 -94.9(6)
C2 N1 C5 C6 86.0(6)
C10 C5 C6 C7 -0.6(8)
N1 C5 C6 C7 -177.0(5)
C10 C5 C6 C11 179.3(5)
N1 C5 C6 C11 2.9(8)
C67 C66 C65 C64 0.1(8)
C67 C66 C65 C70 -179.3(5)
C69 C64 C65 C66 1.4(8)
N6 C64 C65 C66 179.7(5)
C69 C64 C65 C70 -179.3(5)
N6 C64 C65 C70 -1.0(8)
C25 N3 C26 O3 -173.0(5)
C29 N3 C26 O3 7.0(8)
C25 N3 C26 C27 6.7(8)
C29 N3 C26 C27 -173.3(5)
C5 C6 C7 C8 1.2(9)
C11 C6 C7 C8 -178.7(5)
C17 C18 C19 C20 -0.3(9)
C17 C18 C19 C23 178.7(6)
C21 C16 C17 C18 0.7(8)
N2 C16 C17 C18 -177.9(5)
C21 C16 C17 C22 179.7(5)
N2 C16 C17 C22 1.1(8)
C19 C18 C17 C16 -0.3(9)
C19 C18 C17 C22 -179.3(6)
C6 C5 C10 C9 -0.5(8)
N1 C5 C10 C9 175.8(5)
C6 C5 C10 C13 179.0(5)
N1 C5 C10 C13 -4.6(8)
C25 N4 C28 O4 -177.5(6)
C40 N4 C28 O4 4.8(8)
C25 N4 C28 C27 4.1(8)
C40 N4 C28 C27 -173.6(5)
C29 C34 C33 C32 0.9(8)
C37 C34 C33 C32 178.4(5)
C45 C44 C43 C42 -2.7(8)
C45 C44 C43 C47 177.8(5)
C93 C92 C91 C90 1.3(8)
C93 C92 C91 C95 -178.6(5)
C89 C90 C91 C92 -1.4(8)
C89 C90 C91 C95 178.4(5)
C81 C80 C79 C78 -0.9(9)
C84 C80 C79 C78 177.6(5)
C77 C78 C79 C80 0.6(8)
C83 C78 C79 C80 179.2(5)
C55 C56 C57 C58 1.4(8)
C60 C56 C57 C58 -175.3(5)
C53 C58 C57 C56 -0.7(8)
C61 C58 C57 C56 -179.9(5)
C6 C7 C8 C9 -0.7(9)
C6 C7 C8 C12 177.8(6)
C73 N8 C76 O8 174.6(5)
C88 N8 C76 O8 -2.9(8)
C73 N8 C76 C75 -8.1(8)
C88 N8 C76 C75 174.4(5)
C65 C66 C67 C68 -2.0(8)
C65 C66 C67 C71 179.9(5)
C18 C19 C20 C21 0.5(9)
C23 C19 C20 C21 -178.5(6)
C16 C21 C20 C19 -0.1(9)
C24 C21 C20 C19 177.1(5)
C64 C69 C68 C67 -1.2(8)
C72 C69 C68 C67 -179.3(5)
C66 C67 C68 C69 2.6(9)
C71 C67 C68 C69 -179.2(5)
C7 C8 C9 C10 -0.5(9)
C12 C8 C9 C10 -179.0(5)
C5 C10 C9 C8 1.1(8)
C13 C10 C9 C8 -178.5(5)
C80 C81 C82 C77 -0.6(8)
C80 C81 C82 C85 -177.5(5)
C78 C77 C82 C81 0.3(8)
N7 C77 C82 C81 -176.9(5)
C78 C77 C82 C85 177.2(5)
N7 C77 C82 C85 0.0(8)
C57 C56 C55 C54 -0.6(8)
C60 C56 C55 C54 176.1(5)
C53 C54 C55 C56 -0.9(8)
C59 C54 C55 C56 178.6(5)
O6 C52 C51 C50 149.8(6)
N6 C52 C51 C50 -35.9(7)
O6 C52 C51 C62 26.3(8)
N6 C52 C51 C62 -159.3(5)
O6 C52 C51 C63 -94.6(7)
N6 C52 C51 C63 79.7(6)
O5 C50 C51 C52 -150.7(6)
N5 C50 C51 C52 34.5(7)
O5 C50 C51 C62 -26.1(8)
N5 C50 C51 C62 159.1(5)
O5 C50 C51 C63 93.1(7)
N5 C50 C51 C63 -81.7(6)
C34 C33 C32 C31 -1.5(8)
C34 C33 C32 C36 178.0(5)
O4 C28 C27 C38 61.8(8)
N4 C28 C27 C38 -119.8(6)
O4 C28 C27 C26 -176.7(6)
N4 C28 C27 C26 1.7(8)
O4 C28 C27 C39 -55.1(8)
N4 C28 C27 C39 123.3(6)
O3 C26 C27 C38 -64.9(8)
N3 C26 C27 C38 115.4(6)
O3 C26 C27 C28 173.2(6)
N3 C26 C27 C28 -6.5(8)
O3 C26 C27 C39 52.9(8)
N3 C26 C27 C39 -126.8(6)
C40 C41 C42 C43 -0.9(8)
C46 C41 C42 C43 -179.0(6)
C44 C43 C42 C41 3.0(9)
C47 C43 C42 C41 -177.5(6)
O7 C74 C75 C76 169.1(6)
N7 C74 C75 C76 -9.3(7)
O7 C74 C75 C86 -70.9(7)
N7 C74 C75 C86 110.6(6)
O7 C74 C75 C87 46.6(8)
N7 C74 C75 C87 -131.9(5)
O8 C76 C75 C74 -171.3(6)
N8 C76 C75 C74 11.5(7)
O8 C76 C75 C86 69.0(7)
N8 C76 C75 C86 -108.3(6)
O8 C76 C75 C87 -49.6(8)
N8 C76 C75 C87 133.2(5)
C26 N3 C25 N4 -1.2(8)
C29 N3 C25 N4 178.8(5)
C26 N3 C25 Cu2 178.9(4)
C29 N3 C25 Cu2 -1.1(7)
C28 N4 C25 N3 -4.7(8)
C40 N4 C25 N3 173.0(5)
C28 N4 C25 Cu2 175.2(4)
C40 N4 C25 Cu2 -7.0(6)
Cl2 Cu2 C25 N3 77.5(5)
Cl1 Cu2 C25 N3 -110.7(4)
Cl2 Cu2 C25 N4 -102.4(4)
Cl1 Cu2 C25 N4 69.4(5)
C33 C32 C31 C30 1.7(9)
C36 C32 C31 C30 -177.8(5)
C29 C30 C31 C32 -1.3(8)
C35 C30 C31 C32 -179.6(5)
C108 C107 C106 C105 1.7(11)
C104 C105 C106 C107 -2.2(10)
C1 N1 C2 O1 -172.4(5)
C5 N1 C2 O1 6.6(8)
C1 N1 C2 C3 12.1(8)
C5 N1 C2 C3 -168.9(5)
C15 C3 C2 O1 26.9(9)
C4 C3 C2 O1 154.2(6)
C14 C3 C2 O1 -92.2(7)
C15 C3 C2 N1 -157.8(5)
C4 C3 C2 N1 -30.5(7)
C14 C3 C2 N1 83.1(6)
C102 C97 C98 C99 -0.4(11)
C103 C97 C98 C99 177.5(8)
C106 C107 C108 C109 -0.5(12)
C98 C97 C102 C101 -0.5(10)
C103 C97 C102 C101 -178.3(7)
C100 C101 C102 C97 0.9(11)
C97 C98 C99 C100 0.7(14)
C102 C101 C100 C99 -0.6(13)
C98 C99 C100 C101 -0.2(15)
C105 C104 C109 C108 -0.3(10)
C110 C104 C109 C108 -179.2(7)
C107 C108 C109 C104 -0.2(12)
